data_7102976
loop_
_publ_author_name
'Setsune, Jun-ichiro'
'Toda, Masayuki'
'Yoshida, Takafumi'

_publ_section_title
;
 Synthesis and dynamic structure of multinuclear Rh complexes of
 porphyrinoids.
;
_journal_issue 12
_journal_name_full 'Chemical communications (Cambridge, England)'
_journal_page_first 1425
_journal_page_last 1427
_journal_paper_doi 10.1039/b717022j
_journal_year 2008
_chemical_formula_moiety 'C93 H87 N6 O6 Rh3'
_chemical_formula_sum 'C97 H94 Cl3 N6 O7 Rh3'
_chemical_formula_weight 1870.86
_chemical_name_systematic
;
?
;
_space_group_IT_number 4
_symmetry_cell_setting monoclinic
_symmetry_space_group_name_Hall 'P 2yb'
_symmetry_space_group_name_H-M 'P 1 21 1'
_atom_sites_solution_hydrogens geom
_atom_sites_solution_primary patterson
_atom_sites_solution_secondary difmap
_audit_creation_method SHELXL-97
_cell_angle_alpha 90.00
_cell_angle_beta 109.9440(10)
_cell_angle_gamma 90.00
_cell_formula_units_Z 2
_cell_length_a 10.3920(6)
_cell_length_b 31.0783(17)
_cell_length_c 14.7868(8)
_cell_measurement_reflns_used 16929
_cell_measurement_temperature 300(2)
_cell_measurement_theta_max 27.243
_cell_measurement_theta_min 2.452
_cell_volume 4489.2(4)
_computing_cell_refinement 'Bruker SAINT+ ver.6.45'
_computing_data_collection 'Bruker SAINT+ ver.6.45'
_computing_data_reduction 'Bruker SAINT+ ver.6.45'
_computing_molecular_graphics 'Bruker XSHELL ver. 4.02'
_computing_publication_material 'Bruker SHELXTL ver.6.14'
_computing_structure_refinement 'SHELXL-97 (Sheldrick, 1997)'
_computing_structure_solution 'SHELXS-97 (Sheldrick, 1990)'
_diffrn_ambient_temperature 300(2)
_diffrn_measured_fraction_theta_full 0.630
_diffrn_measured_fraction_theta_max 0.630
_diffrn_measurement_device_type 'CCD area detector'
_diffrn_measurement_method 'phi and omega scanes'
_diffrn_radiation_monochromator graphite
_diffrn_radiation_source 'fine-focus sealed tube'
_diffrn_radiation_type MoK\a
_diffrn_radiation_wavelength 0.71073
_diffrn_reflns_av_R_equivalents 0.0000
_diffrn_reflns_av_sigmaI/netI 0.0753
_diffrn_reflns_limit_h_max 12
_diffrn_reflns_limit_h_min -9
_diffrn_reflns_limit_k_max 38
_diffrn_reflns_limit_k_min -32
_diffrn_reflns_limit_l_max 18
_diffrn_reflns_limit_l_min -17
_diffrn_reflns_number 16261
_diffrn_reflns_theta_full 27.39
_diffrn_reflns_theta_max 27.39
_diffrn_reflns_theta_min 1.31
_exptl_absorpt_coefficient_mu 0.692
_exptl_absorpt_correction_T_max 0.871
_exptl_absorpt_correction_T_min 0.779
_exptl_absorpt_correction_type empirical
_exptl_absorpt_process_details 'program SADABS ver. 2.03(Sheldrick)'
_exptl_crystal_colour black
_exptl_crystal_density_diffrn 1.384
_exptl_crystal_density_method 'not measured'
_exptl_crystal_description prism
_exptl_crystal_F_000 1920
_exptl_crystal_size_max 0.4
_exptl_crystal_size_mid 0.3
_exptl_crystal_size_min 0.2
_refine_diff_density_max 0.805
_refine_diff_density_min -0.578
_refine_diff_density_rms 0.108
_refine_ls_abs_structure_details 'Flack H D (1983), Acta Cryst. A39, 876-881'
_refine_ls_abs_structure_Flack 0.00(2)
_refine_ls_extinction_method none
_refine_ls_goodness_of_fit_ref 1.030
_refine_ls_hydrogen_treatment constr
_refine_ls_matrix_type full
_refine_ls_number_parameters 1059
_refine_ls_number_reflns 16261
_refine_ls_number_restraints 1
_refine_ls_restrained_S_all 1.029
_refine_ls_R_factor_all 0.0497
_refine_ls_R_factor_gt 0.0444
_refine_ls_shift/su_max 0.001
_refine_ls_shift/su_mean 0.000
_refine_ls_structure_factor_coef Fsqd
_refine_ls_weighting_details 'calc w=1/[\s^2^(Fo^2^)+(0.0502P)^2^+0.0000P] where P=(Fo^2^+2Fc^2^)/3'
_refine_ls_weighting_scheme calc
_refine_ls_wR_factor_gt 0.1077
_refine_ls_wR_factor_ref 0.1144
_reflns_number_gt 14714
_reflns_number_total 16261
_reflns_threshold_expression >2sigma(I)
_cod_data_source_file b717022j.txt
_cod_data_source_block '[Rh(CO)2]3-rosarin(4)'
_cod_original_sg_symbol_H-M P2(1)
_cod_database_code 7102976

loop_
_symmetry_equiv_pos_as_xyz
'x, y, z'
'-x, y+1/2, -z'

loop_
_atom_site_label
_atom_site_type_symbol
_atom_site_fract_x
_atom_site_fract_y
_atom_site_fract_z
_atom_site_U_iso_or_equiv
_atom_site_adp_type
_atom_site_occupancy
_atom_site_symmetry_multiplicity
_atom_site_calc_flag
_atom_site_refinement_flags
_atom_site_disorder_assembly
_atom_site_disorder_group
Rh1 Rh 0.16945(5) 1.092343(13) 0.00225(3) 0.04557(12) Uani 1 1 d . . .
Rh2 Rh -0.23087(4) 0.907630(12) -0.22868(3) 0.04216(10) Uani 1 1 d . . .
Rh3 Rh 0.02024(5) 0.912106(13) 0.25679(3) 0.04527(11) Uani 1 1 d . . .
N1 N 0.3643(5) 1.10110(14) 0.0976(4) 0.0451(11) Uani 1 1 d . . .
N2 N 0.2566(5) 1.10013(13) -0.1013(4) 0.0441(11) Uani 1 1 d . . .
N3 N -0.1805(4) 0.91231(15) -0.3514(3) 0.0399(9) Uani 1 1 d . . .
N4 N -0.2451(5) 0.84210(14) -0.2553(3) 0.0408(10) Uani 1 1 d . . .
N5 N 0.0357(5) 0.84706(13) 0.2828(3) 0.0395(10) Uani 1 1 d . . .
N6 N 0.1979(5) 0.91737(13) 0.3727(3) 0.0418(10) Uani 1 1 d . . .
C1 C 0.4041(6) 1.0928(2) 0.1917(5) 0.0555(14) Uani 1 1 d . . .
C2 C 0.5177(8) 1.1187(2) 0.2424(5) 0.0635(18) Uani 1 1 d . . .
C3 C 0.5465(7) 1.14507(19) 0.1762(5) 0.0569(16) Uani 1 1 d . . .
C4 C 0.4526(6) 1.13283(16) 0.0845(5) 0.0487(14) Uani 1 1 d . . .
C5 C 0.4457(6) 1.14737(16) -0.0068(5) 0.0466(14) Uani 1 1 d . . .
C6 C 0.3564(6) 1.13141(16) -0.0964(4) 0.0448(13) Uani 1 1 d . . .
C7 C 0.3563(7) 1.13920(17) -0.1945(5) 0.0491(14) Uani 1 1 d . . .
C8 C 0.2608(7) 1.11203(18) -0.2527(5) 0.0522(14) Uani 1 1 d . . .
C9 C 0.2009(6) 1.08896(18) -0.1944(5) 0.0519(13) Uani 1 1 d . . .
C10 C 0.1020(6) 1.05384(17) -0.2297(4) 0.0472(13) Uani 1 1 d . . .
C11 C -0.0213(7) 1.06008(18) -0.3059(5) 0.0591(16) Uani 1 1 d . . .
H11 H -0.0491 1.0879 -0.3270 0.071 Uiso 1 1 calc R . .
C12 C -0.1021(7) 1.02566(19) -0.3502(5) 0.0589(16) Uani 1 1 d . . .
H12 H -0.1843 1.0303 -0.4001 0.071 Uiso 1 1 calc R . .
C13 C 0.1341(6) 1.0123(2) -0.1941(4) 0.0504(13) Uani 1 1 d . . .
H13 H 0.2100 1.0078 -0.1392 0.060 Uiso 1 1 calc R . .
C14 C 0.0547(6) 0.97738(18) -0.2394(4) 0.0483(13) Uani 1 1 d . . .
H14 H 0.0788 0.9497 -0.2157 0.058 Uiso 1 1 calc R . .
C15 C -0.0602(6) 0.98380(18) -0.3198(4) 0.0476(13) Uani 1 1 d . . .
C16 C -0.1337(6) 0.94807(17) -0.3830(4) 0.0472(12) Uani 1 1 d . . .
C17 C -0.1579(8) 0.9461(2) -0.4824(5) 0.0570(15) Uani 1 1 d . . .
C18 C -0.2271(6) 0.9085(2) -0.5155(4) 0.0514(12) Uani 1 1 d . . .
C19 C -0.2417(6) 0.88686(16) -0.4352(4) 0.0399(11) Uani 1 1 d . . .
C20 C -0.2998(6) 0.84602(16) -0.4309(4) 0.0415(12) Uani 1 1 d . . .
C21 C -0.2956(5) 0.82388(15) -0.3475(4) 0.0364(11) Uani 1 1 d . . .
C22 C -0.3320(6) 0.77938(16) -0.3362(4) 0.0435(12) Uani 1 1 d . . .
C23 C -0.2991(6) 0.77243(16) -0.2362(4) 0.0449(12) Uani 1 1 d . . .
C24 C -0.2480(6) 0.81227(16) -0.1911(4) 0.0433(12) Uani 1 1 d . . .
C25 C -0.1949(6) 0.81766(15) -0.0851(4) 0.0419(12) Uani 1 1 d . . .
C26 C -0.2762(6) 0.80649(18) -0.0308(4) 0.0451(12) Uani 1 1 d . . .
H26 H -0.3664 0.7980 -0.0618 0.054 Uiso 1 1 calc R . .
C27 C -0.2247(7) 0.80783(19) 0.0686(4) 0.0509(14) Uani 1 1 d . . .
H27 H -0.2808 0.8001 0.1033 0.061 Uiso 1 1 calc R . .
C28 C -0.0625(7) 0.83202(18) -0.0356(4) 0.0480(13) Uani 1 1 d . . .
H28 H -0.0077 0.8408 -0.0705 0.058 Uiso 1 1 calc R . .
C29 C -0.0097(6) 0.83355(17) 0.0642(4) 0.0458(12) Uani 1 1 d . . .
H29 H 0.0792 0.8433 0.0952 0.055 Uiso 1 1 calc R . .
C30 C -0.0904(6) 0.82048(16) 0.1177(4) 0.0419(12) Uani 1 1 d . . .
C31 C -0.0332(6) 0.81555(18) 0.2222(4) 0.0449(13) Uani 1 1 d . . .
C32 C -0.0360(6) 0.77659(16) 0.2719(4) 0.0465(13) Uani 1 1 d . . .
C33 C 0.0316(6) 0.78501(16) 0.3681(4) 0.0430(12) Uani 1 1 d . . .
C34 C 0.0779(6) 0.82919(15) 0.3757(4) 0.0383(11) Uani 1 1 d . . .
C35 C 0.1598(5) 0.85254(17) 0.4568(4) 0.0393(11) Uani 1 1 d . . .
C36 C 0.2233(6) 0.89231(16) 0.4571(4) 0.0396(11) Uani 1 1 d . . .
C37 C 0.3280(6) 0.9140(2) 0.5335(4) 0.0477(12) Uani 1 1 d . . .
C38 C 0.3702(6) 0.9494(2) 0.4961(4) 0.0496(14) Uani 1 1 d . . .
C39 C 0.2839(6) 0.95186(16) 0.3974(4) 0.0438(12) Uani 1 1 d . . .
C40 C 0.2884(7) 0.98704(18) 0.3331(5) 0.0522(14) Uani 1 1 d . . .
C41 C 0.2905(8) 1.0286(2) 0.3649(5) 0.0629(18) Uani 1 1 d . . .
H41 H 0.2741 1.0336 0.4220 0.076 Uiso 1 1 calc R . .
C42 C 0.3161(7) 1.06307(19) 0.3155(5) 0.0595(16) Uani 1 1 d . . .
H42 H 0.3100 1.0909 0.3370 0.071 Uiso 1 1 calc R . .
C43 C 0.3102(6) 0.98080(18) 0.2461(4) 0.0481(13) Uani 1 1 d . . .
H43 H 0.3054 0.9533 0.2202 0.058 Uiso 1 1 calc R . .
C44 C 0.3391(6) 1.0157(2) 0.1984(5) 0.0520(14) Uani 1 1 d . . .
H44 H 0.3515 1.0114 0.1397 0.062 Uiso 1 1 calc R . .
C45 C 0.3501(7) 1.05695(18) 0.2356(5) 0.0526(14) Uani 1 1 d . . .
C46 C 0.5938(10) 1.1189(3) 0.3521(8) 0.105(4) Uani 1 1 d . . .
H46A H 0.6486 1.1448 0.3697 0.126 Uiso 1 1 calc R . .
H46B H 0.5273 1.1193 0.3849 0.126 Uiso 1 1 calc R . .
C47 C 0.6791(17) 1.0827(4) 0.3825(11) 0.156(6) Uani 1 1 d . . .
H47A H 0.7524 1.0842 0.3570 0.234 Uiso 1 1 calc R . .
H47B H 0.6268 1.0570 0.3598 0.234 Uiso 1 1 calc R . .
H47C H 0.7162 1.0822 0.4515 0.234 Uiso 1 1 calc R . .
C48 C 0.6619(9) 1.1771(2) 0.2062(7) 0.077(2) Uani 1 1 d . . .
H48A H 0.6603 1.1922 0.2631 0.092 Uiso 1 1 calc R . .
H48B H 0.6490 1.1980 0.1553 0.092 Uiso 1 1 calc R . .
C49 C 0.8022(11) 1.1550(4) 0.2278(9) 0.121(4) Uani 1 1 d . . .
H49A H 0.8029 1.1391 0.1723 0.182 Uiso 1 1 calc R . .
H49B H 0.8180 1.1357 0.2812 0.182 Uiso 1 1 calc R . .
H49C H 0.8729 1.1764 0.2434 0.182 Uiso 1 1 calc R . .
C50 C 0.4501(8) 1.1667(2) -0.2298(6) 0.0661(18) Uani 1 1 d . . .
H50A H 0.3963 1.1793 -0.2909 0.079 Uiso 1 1 calc R . .
H50B H 0.4849 1.1900 -0.1845 0.079 Uiso 1 1 calc R . .
C51 C 0.5687(11) 1.1436(4) -0.2424(9) 0.111(4) Uani 1 1 d . . .
H51A H 0.5358 1.1214 -0.2898 0.167 Uiso 1 1 calc R . .
H51B H 0.6233 1.1310 -0.1823 0.167 Uiso 1 1 calc R . .
H51C H 0.6232 1.1636 -0.2632 0.167 Uiso 1 1 calc R . .
C52 C 0.2257(9) 1.1055(2) -0.3611(6) 0.073(2) Uani 1 1 d . . .
H52A H 0.1867 1.0771 -0.3782 0.087 Uiso 1 1 calc R . .
H52B H 0.3095 1.1068 -0.3761 0.087 Uiso 1 1 calc R . .
C53 C 0.1239(12) 1.1393(3) -0.4234(7) 0.104(3) Uani 1 1 d . . .
H53A H 0.1634 1.1675 -0.4092 0.156 Uiso 1 1 calc R . .
H53B H 0.0404 1.1383 -0.4092 0.156 Uiso 1 1 calc R . .
H53C H 0.1048 1.1330 -0.4902 0.156 Uiso 1 1 calc R . .
C54 C -0.1127(12) 0.9778(3) -0.5435(7) 0.100(3) Uani 1 1 d . . .
H54A H -0.1432 0.9669 -0.6090 0.120 Uiso 1 1 calc R . .
H54B H -0.1605 1.0047 -0.5444 0.120 Uiso 1 1 calc R . .
C55 C 0.0298(12) 0.9871(4) -0.5164(8) 0.105(3) Uani 1 1 d . . .
H55A H 0.0803 0.9608 -0.5097 0.158 Uiso 1 1 calc R . .
H55B H 0.0593 1.0023 -0.4562 0.158 Uiso 1 1 calc R . .
H55C H 0.0459 1.0047 -0.5649 0.158 Uiso 1 1 calc R . .
C56 C -0.2729(9) 0.8973(2) -0.6215(5) 0.068(2) Uani 1 1 d . . .
H56A H -0.1993 0.9034 -0.6460 0.081 Uiso 1 1 calc R . .
H56B H -0.2933 0.8668 -0.6297 0.081 Uiso 1 1 calc R . .
C57 C -0.3960(10) 0.9223(4) -0.6771(6) 0.107(4) Uani 1 1 d . . .
H57A H -0.3913 0.9505 -0.6495 0.160 Uiso 1 1 calc R . .
H57B H -0.4766 0.9078 -0.6751 0.160 Uiso 1 1 calc R . .
H57C H -0.3998 0.9249 -0.7427 0.160 Uiso 1 1 calc R . .
C58 C -0.3895(7) 0.74435(19) -0.4105(5) 0.0573(15) Uani 1 1 d . . .
H58A H -0.4604 0.7289 -0.3949 0.069 Uiso 1 1 calc R . .
H58B H -0.4314 0.7575 -0.4731 0.069 Uiso 1 1 calc R . .
C59 C -0.2816(11) 0.7126(3) -0.4157(8) 0.103(3) Uani 1 1 d . . .
H59A H -0.2441 0.6979 -0.3552 0.154 Uiso 1 1 calc R . .
H59B H -0.2100 0.7277 -0.4296 0.154 Uiso 1 1 calc R . .
H59C H -0.3224 0.6920 -0.4657 0.154 Uiso 1 1 calc R . .
C60 C -0.3073(8) 0.73103(19) -0.1882(5) 0.0667(19) Uani 1 1 d . . .
H60A H -0.3591 0.7108 -0.2369 0.080 Uiso 1 1 calc R . .
H60B H -0.3584 0.7358 -0.1451 0.080 Uiso 1 1 calc R . .
C61 C -0.1725(13) 0.7106(3) -0.1316(8) 0.109(4) Uani 1 1 d . . .
H61A H -0.1206 0.7300 -0.0821 0.163 Uiso 1 1 calc R . .
H61B H -0.1223 0.7044 -0.1738 0.163 Uiso 1 1 calc R . .
H61C H -0.1887 0.6844 -0.1028 0.163 Uiso 1 1 calc R . .
C62 C -0.0948(9) 0.7347(2) 0.2266(5) 0.0647(18) Uani 1 1 d . . .
H62A H -0.1873 0.7393 0.1827 0.078 Uiso 1 1 calc R . .
H62B H -0.0995 0.7150 0.2763 0.078 Uiso 1 1 calc R . .
C63 C -0.0092(12) 0.7144(3) 0.1719(7) 0.105(3) Uani 1 1 d . . .
H63A H 0.0544 0.6943 0.2130 0.157 Uiso 1 1 calc R . .
H63B H 0.0401 0.7365 0.1522 0.157 Uiso 1 1 calc R . .
H63C H -0.0684 0.6996 0.1162 0.157 Uiso 1 1 calc R . .
C64 C 0.0547(8) 0.7505(2) 0.4440(5) 0.0622(17) Uani 1 1 d . . .
H64A H -0.0271 0.7329 0.4292 0.075 Uiso 1 1 calc R . .
H64B H 0.0700 0.7640 0.5060 0.075 Uiso 1 1 calc R . .
C65 C 0.1782(12) 0.7213(3) 0.4508(8) 0.102(3) Uani 1 1 d . . .
H65A H 0.2597 0.7385 0.4665 0.153 Uiso 1 1 calc R . .
H65B H 0.1625 0.7072 0.3902 0.153 Uiso 1 1 calc R . .
H65C H 0.1891 0.7000 0.5000 0.153 Uiso 1 1 calc R . .
C66 C 0.3942(8) 0.9032(2) 0.6393(4) 0.0672(19) Uani 1 1 d . . .
H66A H 0.4872 0.9141 0.6630 0.081 Uiso 1 1 calc R . .
H66B H 0.3975 0.8722 0.6480 0.081 Uiso 1 1 calc R . .
C67 C 0.3081(11) 0.9242(4) 0.6966(6) 0.105(3) Uani 1 1 d . . .
H67A H 0.2142 0.9154 0.6688 0.157 Uiso 1 1 calc R . .
H67B H 0.3138 0.9549 0.6937 0.157 Uiso 1 1 calc R . .
H67C H 0.3435 0.9150 0.7625 0.157 Uiso 1 1 calc R . .
C68 C 0.4937(8) 0.9790(2) 0.5423(6) 0.0692(18) Uani 1 1 d . . .
H68A H 0.5728 0.9615 0.5760 0.083 Uiso 1 1 calc R . .
H68B H 0.5141 0.9946 0.4920 0.083 Uiso 1 1 calc R . .
C69 C 0.4700(12) 1.0110(3) 0.6122(7) 0.101(3) Uani 1 1 d . . .
H69A H 0.4500 0.9958 0.6624 0.152 Uiso 1 1 calc R . .
H69B H 0.3943 1.0293 0.5789 0.152 Uiso 1 1 calc R . .
H69C H 0.5508 1.0281 0.6398 0.152 Uiso 1 1 calc R . .
C70 C 0.5443(7) 1.18189(17) -0.0130(5) 0.0493(15) Uani 1 1 d . . .
C71 C 0.5031(7) 1.22369(19) -0.0195(5) 0.0549(15) Uani 1 1 d . . .
H71 H 0.4145 1.2299 -0.0218 0.066 Uiso 1 1 calc R . .
C72 C 0.5885(9) 1.2571(2) -0.0229(6) 0.076(2) Uani 1 1 d . . .
H72 H 0.5593 1.2856 -0.0269 0.091 Uiso 1 1 calc R . .
C73 C 0.7168(11) 1.2470(3) -0.0202(6) 0.094(3) Uani 1 1 d . . .
H73 H 0.7767 1.2691 -0.0211 0.112 Uiso 1 1 calc R . .
C74 C 0.7630(9) 1.2035(3) -0.0159(7) 0.086(3) Uani 1 1 d . . .
H74 H 0.8501 1.1973 -0.0168 0.104 Uiso 1 1 calc R . .
C75 C 0.6765(8) 1.1712(2) -0.0103(6) 0.0650(18) Uani 1 1 d . . .
H75 H 0.7050 1.1426 -0.0050 0.078 Uiso 1 1 calc R . .
C76 C -0.3630(6) 0.82373(18) -0.5243(4) 0.0442(12) Uani 1 1 d . . .
C77 C -0.5035(7) 0.8301(2) -0.5743(4) 0.0551(15) Uani 1 1 d . . .
H77 H -0.5514 0.8493 -0.5494 0.066 Uiso 1 1 calc R . .
C78 C -0.5729(8) 0.8088(3) -0.6593(5) 0.0700(19) Uani 1 1 d . . .
H78 H -0.6667 0.8121 -0.6897 0.084 Uiso 1 1 calc R . .
C79 C -0.4965(11) 0.7824(3) -0.6969(5) 0.080(2) Uani 1 1 d . . .
H79 H -0.5391 0.7683 -0.7549 0.096 Uiso 1 1 calc R . .
C80 C -0.3602(10) 0.7767(2) -0.6505(5) 0.069(2) Uani 1 1 d . . .
H80 H -0.3109 0.7589 -0.6772 0.083 Uiso 1 1 calc R . .
C81 C -0.2945(7) 0.7969(2) -0.5648(5) 0.0557(15) Uani 1 1 d . . .
H81 H -0.2014 0.7923 -0.5338 0.067 Uiso 1 1 calc R . .
C82 C 0.1804(6) 0.83252(17) 0.5527(4) 0.0427(12) Uani 1 1 d . . .
C83 C 0.0821(7) 0.83859(19) 0.5939(4) 0.0498(14) Uani 1 1 d . . .
H83 H 0.0089 0.8569 0.5646 0.060 Uiso 1 1 calc R . .
C84 C 0.0904(8) 0.8177(2) 0.6795(5) 0.0672(19) Uani 1 1 d . . .
H84 H 0.0212 0.8208 0.7056 0.081 Uiso 1 1 calc R . .
C85 C 0.2051(9) 0.7919(3) 0.7254(5) 0.075(2) Uani 1 1 d . . .
H85 H 0.2132 0.7783 0.7831 0.090 Uiso 1 1 calc R . .
C86 C 0.3021(8) 0.7868(2) 0.6864(5) 0.0614(17) Uani 1 1 d . . .
H86 H 0.3781 0.7700 0.7179 0.074 Uiso 1 1 calc R . .
C87 C 0.2921(6) 0.80647(18) 0.5986(4) 0.0491(13) Uani 1 1 d . . .
H87 H 0.3597 0.8020 0.5715 0.059 Uiso 1 1 calc R . .
C88 C 0.0909(7) 1.0909(2) 0.0972(6) 0.0660(18) Uani 1 1 d . . .
C89 C -0.0091(7) 1.0913(2) -0.0873(6) 0.0660(17) Uani 1 1 d . . .
C90 C -0.2119(8) 0.9655(2) -0.1959(6) 0.0667(19) Uani 1 1 d . . .
C91 C -0.3109(9) 0.9039(2) -0.1329(5) 0.0687(19) Uani 1 1 d . . .
C92 C -0.1585(9) 0.9082(3) 0.1662(5) 0.075(2) Uani 1 1 d . . .
C93 C 0.0018(8) 0.9713(3) 0.2377(7) 0.084(3) Uani 1 1 d . . .
C94 C 0.3174(14) 0.9000(3) 0.0123(9) 0.120(4) Uani 1 1 d . . .
H94 H 0.3910 0.9197 0.0122 0.144 Uiso 1 1 calc . . .
C95 C 0.5416(10) 0.0133(3) 0.0045(9) 0.094(3) Uani 1 1 d . . .
C96 C 0.6396(14) 0.0306(6) 0.0978(14) 0.190(9) Uani 1 1 d . . .
H96A H 0.7299 0.0322 0.0940 0.285 Uiso 1 1 calc R . .
H96B H 0.6405 0.0119 0.1496 0.285 Uiso 1 1 calc R . .
H96C H 0.6108 0.0589 0.1091 0.285 Uiso 1 1 calc R . .
C97 C 0.5442(15) 0.0333(5) -0.0868(13) 0.155(6) Uani 1 1 d . . .
H97A H 0.5203 0.0121 -0.1370 0.233 Uiso 1 1 calc R . .
H97B H 0.6343 0.0441 -0.0774 0.233 Uiso 1 1 calc R . .
H97C H 0.4795 0.0565 -0.1045 0.233 Uiso 1 1 calc R . .
O1 O 0.0284(7) 1.0927(3) 0.1477(6) 0.117(2) Uani 1 1 d . . .
O2 O -0.1200(6) 1.0939(3) -0.1307(6) 0.111(2) Uani 1 1 d . . .
O3 O -0.2075(9) 0.9990(2) -0.1673(6) 0.125(3) Uani 1 1 d . . .
O4 O -0.3792(8) 0.9044(2) -0.0876(4) 0.120(3) Uani 1 1 d . . .
O5 O -0.2693(8) 0.9087(3) 0.1214(5) 0.124(3) Uani 1 1 d . . .
O6 O -0.0275(8) 1.00554(19) 0.2158(8) 0.143(4) Uani 1 1 d . . .
O7 O 0.4644(10) -0.0131(3) 0.0076(7) 0.138(3) Uani 1 1 d . . .
Cl1 Cl 0.1693(4) 0.93027(10) 0.0078(2) 0.1216(10) Uani 1 1 d . . .
Cl2 Cl 0.2707(4) 0.86677(10) -0.0932(2) 0.1331(12) Uani 1 1 d . . .
Cl3 Cl 0.3704(4) 0.86892(10) 0.1139(2) 0.1251(10) Uani 1 1 d . . .

loop_
_atom_site_aniso_label
_atom_site_aniso_U_11
_atom_site_aniso_U_22
_atom_site_aniso_U_33
_atom_site_aniso_U_23
_atom_site_aniso_U_13
_atom_site_aniso_U_12
Rh1 0.0401(3) 0.03617(19) 0.0614(3) 0.00245(19) 0.0185(2) -0.00442(18)
Rh2 0.0511(3) 0.03979(19) 0.03275(19) -0.00744(18) 0.01062(17) -0.00305(19)
Rh3 0.0535(3) 0.0410(2) 0.0342(2) 0.00685(19) 0.00574(18) 0.0000(2)
N1 0.043(3) 0.034(2) 0.056(3) 0.0040(19) 0.014(2) -0.0028(18)
N2 0.040(3) 0.035(2) 0.057(3) 0.000(2) 0.016(2) -0.0070(18)
N3 0.045(2) 0.042(2) 0.0306(19) -0.003(2) 0.0101(18) -0.002(2)
N4 0.046(3) 0.042(2) 0.034(2) -0.0056(18) 0.013(2) -0.0058(18)
N5 0.043(3) 0.037(2) 0.035(2) 0.0048(18) 0.008(2) -0.0010(18)
N6 0.048(3) 0.039(2) 0.037(2) 0.0062(18) 0.013(2) 0.0033(18)
C1 0.060(4) 0.048(3) 0.054(4) 0.006(3) 0.015(3) -0.009(3)
C2 0.070(5) 0.061(4) 0.046(4) 0.012(3) 0.002(4) -0.018(3)
C3 0.060(4) 0.046(3) 0.066(4) 0.000(3) 0.023(4) -0.006(3)
C4 0.046(4) 0.038(3) 0.065(4) -0.002(3) 0.023(3) -0.005(2)
C5 0.048(3) 0.031(2) 0.065(4) 0.008(2) 0.025(3) 0.004(2)
C6 0.042(3) 0.037(2) 0.057(4) 0.004(2) 0.019(3) -0.004(2)
C7 0.057(4) 0.038(3) 0.058(4) 0.001(2) 0.026(3) -0.001(2)
C8 0.066(4) 0.042(3) 0.049(3) -0.002(2) 0.021(3) -0.001(3)
C9 0.046(3) 0.038(3) 0.067(4) -0.002(3) 0.014(3) -0.002(3)
C10 0.049(4) 0.042(3) 0.044(3) 0.003(2) 0.006(3) -0.010(2)
C11 0.059(4) 0.037(3) 0.064(4) 0.007(3) -0.001(3) 0.001(3)
C12 0.059(4) 0.051(3) 0.057(4) -0.003(3) 0.006(3) -0.005(3)
C13 0.042(3) 0.059(3) 0.042(3) 0.002(3) 0.003(3) -0.009(3)
C14 0.051(4) 0.041(3) 0.049(3) 0.000(2) 0.013(3) -0.005(2)
C15 0.047(3) 0.051(3) 0.041(3) 0.008(2) 0.010(3) -0.005(2)
C16 0.051(4) 0.043(3) 0.042(3) 0.003(2) 0.008(3) -0.003(2)
C17 0.073(5) 0.057(3) 0.036(3) 0.007(3) 0.013(3) -0.006(3)
C18 0.063(4) 0.056(3) 0.033(2) -0.007(3) 0.013(3) -0.004(3)
C19 0.042(3) 0.047(3) 0.030(3) -0.007(2) 0.010(2) -0.003(2)
C20 0.043(3) 0.046(3) 0.038(3) -0.011(2) 0.017(3) -0.003(2)
C21 0.037(3) 0.037(2) 0.033(3) -0.007(2) 0.010(2) -0.0041(19)
C22 0.038(3) 0.040(3) 0.051(3) -0.012(2) 0.013(3) -0.008(2)
C23 0.053(4) 0.035(2) 0.045(3) 0.000(2) 0.014(3) -0.002(2)
C24 0.051(3) 0.038(3) 0.040(3) -0.002(2) 0.014(3) -0.005(2)
C25 0.053(4) 0.030(2) 0.039(3) -0.004(2) 0.010(3) -0.006(2)
C26 0.042(3) 0.049(3) 0.038(3) 0.000(2) 0.005(3) -0.011(2)
C27 0.050(4) 0.058(3) 0.043(3) 0.000(3) 0.013(3) -0.011(3)
C28 0.056(4) 0.053(3) 0.035(3) 0.003(2) 0.016(3) -0.007(3)
C29 0.048(3) 0.049(3) 0.037(3) -0.005(2) 0.010(3) -0.010(2)
C30 0.048(3) 0.042(3) 0.036(3) 0.002(2) 0.014(3) 0.000(2)
C31 0.051(4) 0.047(3) 0.035(3) 0.000(2) 0.013(3) -0.006(2)
C32 0.059(4) 0.038(3) 0.046(3) -0.004(2) 0.023(3) -0.006(2)
C33 0.050(3) 0.035(2) 0.045(3) 0.008(2) 0.017(3) 0.003(2)
C34 0.045(3) 0.038(2) 0.031(3) 0.0044(19) 0.011(2) 0.003(2)
C35 0.035(3) 0.054(3) 0.029(3) 0.007(2) 0.011(2) 0.010(2)
C36 0.039(3) 0.046(3) 0.029(3) 0.006(2) 0.006(2) 0.006(2)
C37 0.060(4) 0.044(3) 0.035(3) 0.001(3) 0.012(2) 0.002(3)
C38 0.050(4) 0.055(3) 0.039(3) 0.001(2) 0.009(3) -0.009(3)
C39 0.051(4) 0.040(3) 0.040(3) -0.002(2) 0.015(3) -0.003(2)
C40 0.060(4) 0.043(3) 0.046(3) 0.005(2) 0.008(3) -0.008(3)
C41 0.087(5) 0.052(3) 0.061(4) 0.001(3) 0.041(4) 0.002(3)
C42 0.075(5) 0.044(3) 0.059(4) -0.002(3) 0.021(4) -0.013(3)
C43 0.049(4) 0.047(3) 0.043(3) 0.000(2) 0.008(3) -0.008(2)
C44 0.050(4) 0.058(3) 0.050(3) -0.006(3) 0.019(3) -0.013(3)
C45 0.062(4) 0.043(3) 0.048(3) 0.002(2) 0.012(3) -0.014(3)
C46 0.077(6) 0.112(7) 0.095(7) 0.046(6) -0.012(6) -0.026(5)
C47 0.165(14) 0.142(12) 0.137(12) 0.059(10) 0.022(10) -0.006(10)
C48 0.064(5) 0.066(4) 0.082(6) 0.002(4) 0.002(4) -0.023(4)
C49 0.066(6) 0.161(11) 0.120(10) 0.028(8) 0.010(6) -0.020(7)
C50 0.066(5) 0.065(4) 0.065(5) 0.010(3) 0.019(4) -0.013(3)
C51 0.088(7) 0.143(9) 0.128(9) -0.007(7) 0.068(7) -0.016(6)
C52 0.076(5) 0.069(4) 0.075(5) 0.002(4) 0.028(4) -0.010(3)
C53 0.122(9) 0.100(7) 0.085(6) 0.022(5) 0.030(6) 0.014(6)
C54 0.154(10) 0.072(5) 0.082(6) -0.011(4) 0.052(6) -0.058(6)
C55 0.108(9) 0.116(8) 0.105(8) 0.005(6) 0.053(7) 0.008(6)
C56 0.095(6) 0.071(4) 0.035(3) -0.012(3) 0.020(4) -0.015(4)
C57 0.077(6) 0.167(11) 0.063(5) 0.022(6) 0.006(5) 0.005(6)
C58 0.069(4) 0.045(3) 0.052(4) -0.008(3) 0.013(3) -0.007(3)
C59 0.138(9) 0.071(5) 0.102(7) -0.039(5) 0.044(7) 0.013(5)
C60 0.098(6) 0.040(3) 0.055(4) 0.000(3) 0.018(4) -0.021(3)
C61 0.137(10) 0.060(5) 0.098(7) 0.018(5) 0.000(7) 0.019(5)
C62 0.093(6) 0.050(3) 0.048(4) -0.011(3) 0.020(4) -0.017(3)
C63 0.167(11) 0.062(5) 0.090(6) -0.033(5) 0.049(7) 0.000(5)
C64 0.093(6) 0.047(3) 0.041(3) 0.013(3) 0.016(4) -0.001(3)
C65 0.125(9) 0.061(5) 0.109(8) 0.008(5) 0.024(6) 0.039(5)
C66 0.082(5) 0.068(4) 0.034(3) 0.001(3) -0.004(3) -0.017(4)
C67 0.114(8) 0.152(9) 0.058(5) -0.012(5) 0.043(5) -0.039(6)
C68 0.069(5) 0.068(4) 0.063(5) -0.005(3) 0.013(4) -0.007(3)
C69 0.117(8) 0.071(5) 0.097(7) -0.013(5) 0.012(6) -0.007(5)
C70 0.043(3) 0.037(3) 0.071(4) 0.000(3) 0.024(3) -0.012(2)
C71 0.058(4) 0.040(3) 0.065(4) 0.005(3) 0.019(3) -0.008(3)
C72 0.087(6) 0.046(3) 0.103(6) -0.004(3) 0.042(5) -0.023(3)
C73 0.103(8) 0.092(6) 0.075(6) 0.011(5) 0.018(5) -0.060(6)
C74 0.062(5) 0.097(6) 0.106(7) -0.022(5) 0.037(5) -0.033(4)
C75 0.064(5) 0.055(4) 0.081(5) 0.003(3) 0.031(4) -0.001(3)
C76 0.052(4) 0.046(3) 0.034(3) -0.009(2) 0.014(3) -0.005(2)
C77 0.060(4) 0.067(4) 0.036(3) -0.013(3) 0.013(3) -0.004(3)
C78 0.060(5) 0.096(5) 0.044(4) -0.022(4) 0.006(3) -0.010(4)
C79 0.103(7) 0.086(5) 0.037(4) -0.028(4) 0.008(4) -0.011(5)
C80 0.090(6) 0.069(4) 0.049(4) -0.023(3) 0.026(4) -0.004(4)
C81 0.047(4) 0.071(4) 0.049(4) -0.021(3) 0.017(3) -0.004(3)
C82 0.045(3) 0.044(3) 0.035(3) 0.006(2) 0.008(3) -0.004(2)
C83 0.049(4) 0.058(3) 0.035(3) 0.011(2) 0.005(3) 0.010(3)
C84 0.072(5) 0.088(5) 0.051(4) 0.004(4) 0.033(4) -0.007(4)
C85 0.097(6) 0.070(4) 0.047(4) 0.019(3) 0.009(4) 0.000(4)
C86 0.068(5) 0.052(3) 0.057(4) 0.019(3) 0.011(4) 0.005(3)
C87 0.044(3) 0.049(3) 0.048(3) 0.009(2) 0.007(3) 0.006(2)
C88 0.049(4) 0.059(3) 0.100(6) 0.002(4) 0.037(4) -0.004(3)
C89 0.048(4) 0.063(4) 0.084(5) -0.006(4) 0.019(4) -0.002(4)
C90 0.091(6) 0.052(4) 0.069(5) -0.019(3) 0.043(4) -0.015(3)
C91 0.102(6) 0.049(4) 0.054(3) 0.002(3) 0.026(4) 0.018(4)
C92 0.089(5) 0.057(4) 0.048(3) -0.013(4) -0.016(4) -0.004(4)
C93 0.057(5) 0.079(5) 0.101(7) 0.033(5) 0.007(5) 0.000(4)
C94 0.159(11) 0.082(7) 0.128(9) -0.021(6) 0.061(8) -0.032(6)
C95 0.070(6) 0.069(5) 0.152(10) -0.013(5) 0.052(6) -0.001(4)
C96 0.069(8) 0.26(2) 0.201(19) -0.050(16) -0.004(10) 0.021(10)
C97 0.127(12) 0.158(12) 0.214(17) 0.033(12) 0.102(12) 0.044(9)
O1 0.119(5) 0.133(5) 0.141(6) 0.031(5) 0.098(5) 0.024(5)
O2 0.046(3) 0.121(5) 0.153(7) -0.010(5) 0.015(4) 0.011(4)
O3 0.191(8) 0.069(4) 0.156(7) -0.054(4) 0.111(7) -0.038(4)
O4 0.209(8) 0.103(5) 0.093(4) 0.016(4) 0.111(5) 0.047(5)
O5 0.089(4) 0.136(6) 0.093(5) -0.034(5) -0.040(4) 0.028(5)
O6 0.098(5) 0.049(3) 0.215(9) 0.055(4) -0.031(6) -0.003(3)
O7 0.143(8) 0.090(5) 0.192(9) -0.017(5) 0.073(7) -0.041(5)
Cl1 0.156(3) 0.0928(17) 0.113(2) 0.0025(14) 0.042(2) 0.0019(16)
Cl2 0.210(4) 0.115(2) 0.0901(18) -0.0120(15) 0.071(2) -0.020(2)
Cl3 0.157(3) 0.0994(19) 0.0963(19) 0.0005(15) 0.014(2) 0.0014(17)

loop_
_atom_type_symbol
_atom_type_description
_atom_type_scat_dispersion_real
_atom_type_scat_dispersion_imag
_atom_type_scat_source
C C 0.0033 0.0016 'International Tables Vol C Tables 4.2.6.8 and 6.1.1.4'
H H 0.0000 0.0000 'International Tables Vol C Tables 4.2.6.8 and 6.1.1.4'
N N 0.0061 0.0033 'International Tables Vol C Tables 4.2.6.8 and 6.1.1.4'
O O 0.0106 0.0060 'International Tables Vol C Tables 4.2.6.8 and 6.1.1.4'
Rh Rh -1.1178 0.9187 'International Tables Vol C Tables 4.2.6.8 and 6.1.1.4'
Cl Cl 0.1484 0.1585 'International Tables Vol C Tables 4.2.6.8 and 6.1.1.4'

loop_
_geom_angle_atom_site_label_1
_geom_angle_atom_site_label_2
_geom_angle_atom_site_label_3
_geom_angle
_geom_angle_site_symmetry_1
_geom_angle_site_symmetry_3
_geom_angle_publ_flag
C88 Rh1 C89 87.1(3) . . ?
C88 Rh1 N2 174.6(3) . . ?
C89 Rh1 N2 93.3(3) . . ?
C88 Rh1 N1 94.0(3) . . ?
C89 Rh1 N1 173.3(3) . . ?
N2 Rh1 N1 85.04(19) . . ?
C90 Rh2 C91 84.1(3) . . ?
C90 Rh2 N3 97.2(3) . . ?
C91 Rh2 N3 169.2(3) . . ?
C90 Rh2 N4 176.0(3) . . ?
C91 Rh2 N4 93.5(2) . . ?
N3 Rh2 N4 85.71(18) . . ?
C93 Rh3 C92 86.1(4) . . ?
C93 Rh3 N5 177.1(3) . . ?
C92 Rh3 N5 93.7(3) . . ?
C93 Rh3 N6 93.7(3) . . ?
C92 Rh3 N6 170.0(3) . . ?
N5 Rh3 N6 86.06(18) . . ?
C1 N1 C4 107.2(5) . . ?
C1 N1 Rh1 124.9(4) . . ?
C4 N1 Rh1 122.4(4) . . ?
C9 N2 C6 106.5(5) . . ?
C9 N2 Rh1 126.2(4) . . ?
C6 N2 Rh1 123.5(4) . . ?
C16 N3 C19 105.2(4) . . ?
C16 N3 Rh2 126.1(4) . . ?
C19 N3 Rh2 123.7(3) . . ?
C24 N4 C21 108.6(4) . . ?
C24 N4 Rh2 124.5(4) . . ?
C21 N4 Rh2 124.1(3) . . ?
C31 N5 C34 106.2(4) . . ?
C31 N5 Rh3 126.6(4) . . ?
C34 N5 Rh3 123.4(3) . . ?
C39 N6 C36 106.7(4) . . ?
C39 N6 Rh3 127.4(4) . . ?
C36 N6 Rh3 122.4(3) . . ?
N1 C1 C2 110.3(5) . . ?
N1 C1 C45 124.7(5) . . ?
C2 C1 C45 124.4(6) . . ?
C3 C2 C1 107.7(6) . . ?
C3 C2 C46 125.8(7) . . ?
C1 C2 C46 126.5(6) . . ?
C2 C3 C4 105.8(5) . . ?
C2 C3 C48 121.7(7) . . ?
C4 C3 C48 132.5(7) . . ?
C5 C4 N1 122.5(6) . . ?
C5 C4 C3 128.6(5) . . ?
N1 C4 C3 108.9(5) . . ?
C4 C5 C6 126.0(5) . . ?
C4 C5 C70 118.3(6) . . ?
C6 C5 C70 115.7(5) . . ?
N2 C6 C5 121.7(5) . . ?
N2 C6 C7 108.1(5) . . ?
C5 C6 C7 129.9(5) . . ?
C8 C7 C6 106.1(5) . . ?
C8 C7 C50 123.1(6) . . ?
C6 C7 C50 130.4(6) . . ?
C7 C8 C9 107.7(5) . . ?
C7 C8 C52 127.3(6) . . ?
C9 C8 C52 125.0(6) . . ?
N2 C9 C8 111.6(5) . . ?
N2 C9 C10 124.1(5) . . ?
C8 C9 C10 124.0(6) . . ?
C13 C10 C11 117.9(5) . . ?
C13 C10 C9 120.5(6) . . ?
C11 C10 C9 121.4(5) . . ?
C12 C11 C10 121.1(6) . . ?
C11 C12 C15 119.8(6) . . ?
C14 C13 C10 121.1(6) . . ?
C15 C14 C13 119.9(6) . . ?
C14 C15 C12 119.6(6) . . ?
C14 C15 C16 122.8(5) . . ?
C12 C15 C16 117.2(6) . . ?
N3 C16 C17 111.5(5) . . ?
N3 C16 C15 124.3(5) . . ?
C17 C16 C15 124.1(5) . . ?
C18 C17 C16 107.2(5) . . ?
C18 C17 C54 124.9(6) . . ?
C16 C17 C54 127.9(6) . . ?
C17 C18 C19 107.3(5) . . ?
C17 C18 C56 120.4(6) . . ?
C19 C18 C56 132.3(6) . . ?
C20 C19 C18 129.2(5) . . ?
C20 C19 N3 121.9(5) . . ?
C18 C19 N3 108.8(5) . . ?
C21 C20 C19 126.5(5) . . ?
C21 C20 C76 117.5(5) . . ?
C19 C20 C76 115.9(5) . . ?
C20 C21 N4 123.2(5) . . ?
C20 C21 C22 129.4(5) . . ?
N4 C21 C22 107.3(4) . . ?
C23 C22 C21 106.5(4) . . ?
C23 C22 C58 122.8(5) . . ?
C21 C22 C58 130.7(5) . . ?
C24 C23 C22 106.0(5) . . ?
C24 C23 C60 127.1(5) . . ?
C22 C23 C60 126.8(5) . . ?
N4 C24 C23 111.5(5) . . ?
N4 C24 C25 125.6(5) . . ?
C23 C24 C25 122.6(5) . . ?
C28 C25 C26 117.5(5) . . ?
C28 C25 C24 122.4(5) . . ?
C26 C25 C24 120.1(5) . . ?
C27 C26 C25 121.0(5) . . ?
C26 C27 C30 121.3(5) . . ?
C29 C28 C25 122.0(5) . . ?
C28 C29 C30 119.8(5) . . ?
C27 C30 C29 118.4(5) . . ?
C27 C30 C31 119.7(5) . . ?
C29 C30 C31 121.6(5) . . ?
N5 C31 C32 111.9(5) . . ?
N5 C31 C30 123.8(5) . . ?
C32 C31 C30 124.3(5) . . ?
C33 C32 C31 106.2(5) . . ?
C33 C32 C62 127.8(5) . . ?
C31 C32 C62 126.0(6) . . ?
C32 C33 C34 107.4(4) . . ?
C32 C33 C64 121.8(5) . . ?
C34 C33 C64 130.7(5) . . ?
N5 C34 C35 121.6(4) . . ?
N5 C34 C33 108.4(4) . . ?
C35 C34 C33 129.9(5) . . ?
C36 C35 C34 127.1(5) . . ?
C36 C35 C82 116.6(5) . . ?
C34 C35 C82 116.2(5) . . ?
C35 C36 N6 122.4(5) . . ?
C35 C36 C37 130.2(5) . . ?
N6 C36 C37 107.3(5) . . ?
C38 C37 C36 108.7(5) . . ?
C38 C37 C66 120.0(5) . . ?
C36 C37 C66 131.3(5) . . ?
C37 C38 C39 106.2(5) . . ?
C37 C38 C68 129.4(6) . . ?
C39 C38 C68 124.1(5) . . ?
N6 C39 C38 110.9(5) . . ?
N6 C39 C40 125.3(5) . . ?
C38 C39 C40 123.8(5) . . ?
C41 C40 C43 117.3(5) . . ?
C41 C40 C39 118.8(6) . . ?
C43 C40 C39 123.3(5) . . ?
C40 C41 C42 122.4(6) . . ?
C45 C42 C41 120.6(6) . . ?
C44 C43 C40 119.6(5) . . ?
C43 C44 C45 121.9(6) . . ?
C42 C45 C44 117.7(5) . . ?
C42 C45 C1 121.5(5) . . ?
C44 C45 C1 120.8(6) . . ?
C47 C46 C2 112.0(12) . . ?
C3 C48 C49 111.7(7) . . ?
C51 C50 C7 115.4(6) . . ?
C8 C52 C53 113.8(7) . . ?
C55 C54 C17 117.9(10) . . ?
C57 C56 C18 111.2(7) . . ?
C59 C58 C22 112.9(6) . . ?
C23 C60 C61 115.9(7) . . ?
C32 C62 C63 111.9(7) . . ?
C33 C64 C65 112.5(6) . . ?
C37 C66 C67 108.9(7) . . ?
C69 C68 C38 113.0(7) . . ?
C71 C70 C75 120.7(5) . . ?
C71 C70 C5 118.7(5) . . ?
C75 C70 C5 120.6(5) . . ?
C70 C71 C72 122.1(7) . . ?
C73 C72 C71 117.6(7) . . ?
C72 C73 C74 122.2(6) . . ?
C75 C74 C73 118.6(8) . . ?
C74 C75 C70 118.8(7) . . ?
C81 C76 C77 117.4(5) . . ?
C81 C76 C20 124.3(6) . . ?
C77 C76 C20 118.2(5) . . ?
C78 C77 C76 122.3(6) . . ?
C77 C78 C79 117.1(7) . . ?
C80 C79 C78 121.1(6) . . ?
C79 C80 C81 120.9(6) . . ?
C76 C81 C80 121.1(7) . . ?
C83 C82 C87 119.3(5) . . ?
C83 C82 C35 118.5(5) . . ?
C87 C82 C35 122.1(5) . . ?
C82 C83 C84 120.9(6) . . ?
C83 C84 C85 118.8(6) . . ?
C86 C85 C84 120.1(6) . . ?
C85 C86 C87 121.4(7) . . ?
C82 C87 C86 119.4(6) . . ?
O1 C88 Rh1 171.2(8) . . ?
O2 C89 Rh1 169.9(7) . . ?
O3 C90 Rh2 170.9(7) . . ?
O4 C91 Rh2 167.7(7) . . ?
O5 C92 Rh3 170.8(7) . . ?
O6 C93 Rh3 169.6(8) . . ?
Cl3 C94 Cl1 110.2(7) . . ?
Cl3 C94 Cl2 110.3(6) . . ?
Cl1 C94 Cl2 107.3(7) . . ?
O7 C95 C97 123.9(13) . . ?
O7 C95 C96 118.5(14) . . ?
C97 C95 C96 117.5(13) . . ?

loop_
_geom_bond_atom_site_label_1
_geom_bond_atom_site_label_2
_geom_bond_distance
_geom_bond_site_symmetry_2
_geom_bond_publ_flag
Rh1 C88 1.850(7) . ?
Rh1 C89 1.876(8) . ?
Rh1 N2 2.042(5) . ?
Rh1 N1 2.053(5) . ?
Rh2 C90 1.856(6) . ?
Rh2 C91 1.875(7) . ?
Rh2 N3 2.058(4) . ?
Rh2 N4 2.070(4) . ?
Rh3 C93 1.860(9) . ?
Rh3 C92 1.887(8) . ?
Rh3 N5 2.054(4) . ?
Rh3 N6 2.053(5) . ?
N1 C1 1.335(8) . ?
N1 C4 1.405(7) . ?
N2 C9 1.344(8) . ?
N2 C6 1.405(7) . ?
N3 C16 1.358(7) . ?
N3 C19 1.424(6) . ?
N4 C24 1.334(7) . ?
N4 C21 1.402(7) . ?
N5 C31 1.356(7) . ?
N5 C34 1.405(6) . ?
N6 C39 1.364(7) . ?
N6 C36 1.417(6) . ?
C1 C2 1.415(9) . ?
C1 C45 1.491(7) . ?
C2 C3 1.386(9) . ?
C2 C46 1.542(12) . ?
C3 C4 1.425(10) . ?
C3 C48 1.503(10) . ?
C4 C5 1.403(9) . ?
C5 C6 1.422(9) . ?
C5 C70 1.508(7) . ?
C6 C7 1.471(8) . ?
C7 C8 1.363(9) . ?
C7 C50 1.516(8) . ?
C8 C9 1.418(8) . ?
C8 C52 1.531(10) . ?
C9 C10 1.468(8) . ?
C10 C13 1.392(8) . ?
C10 C11 1.401(9) . ?
C11 C12 1.380(9) . ?
C12 C15 1.397(9) . ?
C13 C14 1.389(8) . ?
C14 C15 1.381(9) . ?
C15 C16 1.484(8) . ?
C16 C17 1.406(8) . ?
C17 C18 1.371(10) . ?
C17 C54 1.517(9) . ?
C18 C19 1.417(8) . ?
C18 C56 1.514(8) . ?
C19 C20 1.416(7) . ?
C20 C21 1.400(8) . ?
C20 C76 1.484(8) . ?
C21 C22 1.458(7) . ?
C22 C23 1.416(8) . ?
C22 C58 1.517(8) . ?
C23 C24 1.421(8) . ?
C23 C60 1.487(7) . ?
C24 C25 1.483(8) . ?
C25 C28 1.394(8) . ?
C25 C26 1.394(8) . ?
C26 C27 1.382(8) . ?
C27 C30 1.392(8) . ?
C28 C29 1.389(8) . ?
C29 C30 1.396(8) . ?
C30 C31 1.461(8) . ?
C31 C32 1.422(7) . ?
C32 C33 1.380(8) . ?
C32 C62 1.496(8) . ?
C33 C34 1.446(7) . ?
C33 C64 1.512(7) . ?
C34 C35 1.411(8) . ?
C35 C36 1.401(8) . ?
C35 C82 1.496(7) . ?
C36 C37 1.441(8) . ?
C37 C38 1.369(8) . ?
C37 C66 1.516(8) . ?
C38 C39 1.431(8) . ?
C38 C68 1.536(10) . ?
C39 C40 1.460(7) . ?
C40 C41 1.373(8) . ?
C40 C43 1.395(9) . ?
C41 C42 1.372(8) . ?
C42 C45 1.357(9) . ?
C43 C44 1.381(8) . ?
C44 C45 1.384(8) . ?
C46 C47 1.407(17) . ?
C48 C49 1.543(15) . ?
C50 C51 1.490(13) . ?
C52 C53 1.550(12) . ?
C54 C55 1.426(15) . ?
C56 C57 1.484(13) . ?
C58 C59 1.516(11) . ?
C60 C61 1.505(13) . ?
C62 C63 1.528(12) . ?
C64 C65 1.547(12) . ?
C66 C67 1.570(13) . ?
C68 C69 1.513(12) . ?
C70 C71 1.361(9) . ?
C70 C75 1.401(10) . ?
C71 C72 1.378(9) . ?
C72 C73 1.357(13) . ?
C73 C74 1.427(14) . ?
C74 C75 1.370(10) . ?
C76 C81 1.360(8) . ?
C76 C77 1.407(9) . ?
C77 C78 1.386(9) . ?
C78 C79 1.384(12) . ?
C79 C80 1.358(11) . ?
C80 C81 1.369(9) . ?
C82 C83 1.369(9) . ?
C82 C87 1.387(9) . ?
C83 C84 1.399(9) . ?
C84 C85 1.404(11) . ?
C85 C86 1.330(11) . ?
C86 C87 1.406(9) . ?
C88 O1 1.145(8) . ?
C89 O2 1.114(8) . ?
C90 O3 1.119(8) . ?
C91 O4 1.130(9) . ?
C92 O5 1.116(9) . ?
C93 O6 1.125(10) . ?
C94 Cl3 1.712(13) . ?
C94 Cl1 1.785(14) . ?
C94 Cl2 1.795(11) . ?
C95 O7 1.159(11) . ?
C95 C97 1.494(19) . ?
C95 C96 1.508(19) . ?
